data_8105687
loop_
_publ_author_name
'Xiao, Lufei'
'Li, Jie'
'Liang, Qirui'
'Liu, Jie'

_publ_section_title
;
 Crystal structure of
 (E)-(4-imidazol-1-yl-phenyl)-(2-methoxy-benzylidene)-amine monohydrate,
 C17H17N3O2
;
_journal_issue 3
_journal_name_full 'Zeitschrift f\"ur Kristallographie - New Crystal Structures'
_journal_page_first 327
_journal_page_last 329
_journal_paper_doi 10.1515/ncrs-2022-0018
_journal_volume 237
_journal_year 2022
_chemical_formula_moiety 'C17 H15 N3 O, H2 O'
_chemical_formula_sum 'C17 H17 N3 O2'
_chemical_formula_weight 295.33
_space_group_crystal_system monoclinic
_space_group_IT_number 14
_space_group_name_Hall '-P 2ybc'
_space_group_name_H-M_alt 'P 1 21/c 1'
_atom_sites_solution_hydrogens mixed
_cell_angle_alpha 90.000(5)
_cell_angle_beta 99.034(5)
_cell_angle_gamma 90.000(5)
_cell_formula_units_Z 4
_cell_length_a 10.655(5)
_cell_length_b 5.056(5)
_cell_length_c 28.712(5)
_cell_measurement_reflns_used 3841
_cell_measurement_temperature 298(2)
_cell_measurement_theta_max 26.56
_cell_measurement_theta_min 2.22
_cell_volume 1527.6(17)
_computing_cell_refinement 'Bruker SMART'
_computing_data_collection 'Bruker SMART'
_computing_data_reduction 'Bruker SAINT'
_computing_molecular_graphics 'Olex2 (Dolomanov et al., 2009)'
_computing_publication_material 'Olex2 (Dolomanov et al., 2009)'
_computing_structure_refinement 'ShelXL (Sheldrick, 2015)'
_diffrn_ambient_temperature 298.15
_diffrn_measured_fraction_theta_full 0.999
_diffrn_measured_fraction_theta_max 0.999
_diffrn_measurement_device_type 'Bruker Smart Apex??CCD'
_diffrn_measurement_method '\w scans'
_diffrn_radiation_type MoK\a
_diffrn_radiation_wavelength 0.71069
_diffrn_reflns_av_R_equivalents 0.0325
_diffrn_reflns_av_unetI/netI 0.0246
_diffrn_reflns_Laue_measured_fraction_full 0.999
_diffrn_reflns_Laue_measured_fraction_max 0.999
_diffrn_reflns_limit_h_max 12
_diffrn_reflns_limit_h_min -12
_diffrn_reflns_limit_k_max 6
_diffrn_reflns_limit_k_min -5
_diffrn_reflns_limit_l_max 34
_diffrn_reflns_limit_l_min -34
_diffrn_reflns_number 10113
_diffrn_reflns_point_group_measured_fraction_full 0.999
_diffrn_reflns_point_group_measured_fraction_max 0.999
_diffrn_reflns_theta_full 24.999
_diffrn_reflns_theta_max 24.999
_diffrn_reflns_theta_min 1.436
_exptl_absorpt_coefficient_mu 0.086
_exptl_absorpt_correction_type multi-scan
_exptl_absorpt_process_details sadabs
_exptl_crystal_colour colorless
_exptl_crystal_density_diffrn 1.284
_exptl_crystal_description block
_exptl_crystal_F_000 624
_exptl_crystal_size_max 0.3
_exptl_crystal_size_mid 0.2
_exptl_crystal_size_min 0.2
_exptl_transmission_factor_max 0.983
_exptl_transmission_factor_min 0.980
_refine_diff_density_max 0.213
_refine_diff_density_min -0.195
_refine_diff_density_rms 0.031
_refine_ls_extinction_coef 0.017(3)
_refine_ls_extinction_expression Fc^*^=kFc[1+0.001xFc^2^\l^3^/sin(2\q)]^-1/4^
_refine_ls_extinction_method 'SHELXL-2018/3 (Sheldrick 2018)'
_refine_ls_goodness_of_fit_ref 1.026
_refine_ls_hydrogen_treatment constr
_refine_ls_matrix_type full
_refine_ls_number_parameters 227
_refine_ls_number_reflns 2663
_refine_ls_number_restraints 33
_refine_ls_restrained_S_all 1.036
_refine_ls_R_factor_all 0.0693
_refine_ls_R_factor_gt 0.0520
_refine_ls_shift/su_max 0.000
_refine_ls_shift/su_mean 0.000
_refine_ls_structure_factor_coef Fsqd
_refine_ls_weighting_details 'w=1/[\s^2^(Fo^2^)+(0.0701P)^2^+0.5394P] where P=(Fo^2^+2Fc^2^)/3'
_refine_ls_weighting_scheme calc
_refine_ls_wR_factor_gt 0.1406
_refine_ls_wR_factor_ref 0.1611
_reflns_Friedel_coverage 0.000
_reflns_Friedel_fraction_full .
_reflns_Friedel_fraction_max .
_reflns_number_gt 1943
_reflns_number_total 2663
_reflns_threshold_expression 'I > 2\s(I)'
_cod_data_source_file suppl_j_ncrs-2022-0018_suppl.cif
_cod_data_source_block lj1
_cod_database_code 8105687
_shelx_space_group_comment
;
The symmetry employed for this shelxl refinement is uniquely defined
by the following loop, which should always be used as a source of
symmetry information in preference to the above space-group names.
They are only intended as comments.
;
_shelx_estimated_absorpt_t_max 0.983
_shelx_estimated_absorpt_t_min 0.975
_olex2_refinement_description
;
1. Fixed Uiso
 At 1.2 times of:
  All C(H) groups
 At 1.5 times of:
  All C(H,H,H) groups
2. Rigid bond restraints
 C1A, C2A, N1
 with sigma for 1-2 distances of 0.01 and sigma for 1-3 distances of 0.02
3. Uiso/Uaniso restraints and constraints
C1A \\sim C2A \\sim N1: within 2A with sigma of 0.04 and sigma for terminal
atoms of 0.08
Uanis(C1A) \\sim Ueq, Uanis(C2A) \\sim Ueq, Uanis(N1) \\sim Ueq: with sigma of
0.01 and sigma for terminal atoms of 0.02
4. Others
 Fixed Sof: C2A(0.75) H2A(0.75) C1A(0.75) H1A(0.75) C1B(0.25) H1B(0.25)
 C2B(0.25) H2B(0.25)
5.a Aromatic/amide H refined with riding coordinates:
 C15(H15), C10(H10), C5(H5), C12(H12), C13(H13), C6(H6), C14(H14), C9(H9),
 C8(H8), C3(H3), C2A(H2A), C1A(H1A), C1B(H1B), C2B(H2B)
5.b Idealised Me refined as rotating group:
 C17(H17A,H17B,H17C)
;
_olex2_submission_special_instructions 'No special instructions were received'

loop_
_space_group_symop_operation_xyz
'x, y, z'
'-x, y+1/2, -z+1/2'
'-x, -y, -z'
'x, -y-1/2, z-1/2'

loop_
_atom_site_label
_atom_site_type_symbol
_atom_site_fract_x
_atom_site_fract_y
_atom_site_fract_z
_atom_site_U_iso_or_equiv
_atom_site_adp_type
_atom_site_occupancy
_atom_site_site_symmetry_order
_atom_site_calc_flag
_atom_site_refinement_flags_posn
_atom_site_refinement_flags_adp
_atom_site_refinement_flags_occupancy
_atom_site_disorder_assembly
_atom_site_disorder_group
C1A C 0.0757(5) 0.0162(7) -0.05858(12) 0.0932(12) Uani 0.75 1 d . U P A 1
H1A H 0.081909 -0.074216 -0.030103 0.112 Uiso 0.75 1 calc R . P A 1
C1B C -0.0008(8) 0.130(2) -0.0625(3) 0.063(2) Uani 0.25 1 d . . P A 2
H1B H -0.044410 0.136482 -0.036883 0.075 Uiso 0.25 1 calc R . P A 2
C2A C 0.0112(5) -0.0629(10) -0.10036(19) 0.0782(13) Uani 0.75 1 d . U P A 1
H2A H -0.042280 -0.209061 -0.104756 0.094 Uiso 0.75 1 calc R . P A 1
C2B C -0.0379(13) 0.020(3) -0.1031(6) 0.075(4) Uani 0.25 1 d . . P A 2
H2B H -0.106062 -0.096709 -0.109572 0.090 Uiso 0.25 1 calc R . P A 2
C3 C 0.1129(3) 0.2678(7) -0.11160(8) 0.1042(10) Uani 1 1 d . . . . .
H3 H 0.154129 0.394777 -0.127132 0.125 Uiso 1 1 calc R . . . .
C4 C 0.2051(2) 0.4062(4) -0.03099(7) 0.0722(6) Uani 1 1 d . . . . .
C5 C 0.1788(3) 0.4169(5) 0.01415(7) 0.0974(9) Uani 1 1 d . . . . .
H5 H 0.111548 0.318975 0.022229 0.117 Uiso 1 1 calc R . . . .
C6 C 0.2511(3) 0.5714(5) 0.04774(8) 0.1027(10) Uani 1 1 d . . . . .
H6 H 0.232183 0.576394 0.078266 0.123 Uiso 1 1 calc R . . . .
C7 C 0.3503(3) 0.7171(5) 0.03669(9) 0.0877(8) Uani 1 1 d . . . . .
C8 C 0.3760(3) 0.7033(8) -0.00882(11) 0.1262(13) Uani 1 1 d . . . . .
H8 H 0.443450 0.800059 -0.017069 0.151 Uiso 1 1 calc R . . . .
C9 C 0.3036(3) 0.5488(7) -0.04228(10) 0.1161(12) Uani 1 1 d . . . . .
H9 H 0.322503 0.542272 -0.072799 0.139 Uiso 1 1 calc R . . . .
C10 C 0.3899(2) 0.9940(5) 0.10190(8) 0.0783(7) Uani 1 1 d . . . . .
H10 H 0.302850 0.992150 0.102344 0.094 Uiso 1 1 calc R . . . .
C11 C 0.4732(2) 1.1430(4) 0.13828(7) 0.0740(7) Uani 1 1 d . . . . .
C12 C 0.6036(3) 1.1094(6) 0.14438(9) 0.0933(8) Uani 1 1 d . . . . .
H12 H 0.638103 0.989457 0.125324 0.112 Uiso 1 1 calc R . . . .
C13 C 0.6842(3) 1.2497(6) 0.17814(9) 0.0940(8) Uani 1 1 d . . . . .
H13 H 0.771565 1.223038 0.181844 0.113 Uiso 1 1 calc R . . . .
C14 C 0.6342(3) 1.4269(5) 0.20585(8) 0.0896(8) Uani 1 1 d . . . . .
H14 H 0.688017 1.524333 0.228102 0.107 Uiso 1 1 calc R . . . .
C15 C 0.5047(3) 1.4634(5) 0.20128(7) 0.0821(7) Uani 1 1 d . . . . .
H15 H 0.471542 1.584219 0.220550 0.099 Uiso 1 1 calc R . . . .
C16 C 0.4233(2) 1.3198(4) 0.16785(7) 0.0718(6) Uani 1 1 d . . . . .
C17 C 0.2357(3) 1.5125(6) 0.19105(9) 0.1009(9) Uani 1 1 d . . . . .
H17A H 0.260398 1.459579 0.223290 0.151 Uiso 1 1 calc GR . . . .
H17B H 0.144949 1.501676 0.182859 0.151 Uiso 1 1 calc GR . . . .
H17C H 0.262619 1.691276 0.187145 0.151 Uiso 1 1 calc GR . . . .
N1 N 0.12871(18) 0.2476(4) -0.06562(6) 0.0704(5) Uani 1 1 d . U . . .
N2 N 0.0348(2) 0.0954(5) -0.13374(7) 0.0881(7) Uani 1 1 d . . . . .
N3 N 0.4337(2) 0.8684(5) 0.07002(8) 0.0993(8) Uani 1 1 d . . . . .
O1 O 0.29396(17) 1.3413(4) 0.16099(5) 0.0878(6) Uani 1 1 d . . . . .
O3 O 0.0365(2) 0.9465(4) 0.23458(7) 0.0980(7) Uani 1 1 d . . . . .
H3A H 0.006(3) 0.944(8) 0.2040(14) 0.145(13) Uiso 1 1 d . . . . .
H3B H 0.008(4) 1.121(9) 0.2434(14) 0.156(14) Uiso 1 1 d . . . . .

loop_
_atom_site_aniso_label
_atom_site_aniso_U_11
_atom_site_aniso_U_22
_atom_site_aniso_U_33
_atom_site_aniso_U_23
_atom_site_aniso_U_13
_atom_site_aniso_U_12
N1 0.0919(13) 0.0634(11) 0.0525(9) -0.0126(8) 0.0004(8) -0.0012(9)
C16 0.1029(17) 0.0586(12) 0.0464(10) 0.0017(9) -0.0116(10) -0.0002(12)
C4 0.0894(16) 0.0630(13) 0.0589(12) -0.0168(10) -0.0045(10) 0.0042(12)
O1 0.1067(13) 0.0923(12) 0.0593(9) -0.0210(8) -0.0032(8) 0.0047(10)
C15 0.128(2) 0.0626(14) 0.0487(11) -0.0054(10) -0.0086(12) -0.0038(14)
C11 0.1003(17) 0.0588(13) 0.0543(11) -0.0048(10) -0.0141(11) 0.0050(12)
C7 0.0983(18) 0.0781(17) 0.0772(16) -0.0328(13) -0.0159(13) 0.0142(15)
N3 0.0999(15) 0.0974(16) 0.0903(14) -0.0468(13) -0.0177(12) 0.0120(13)
C10 0.0992(17) 0.0632(13) 0.0638(13) -0.0123(11) -0.0139(11) 0.0068(12)
C5 0.171(3) 0.0660(15) 0.0493(12) 0.0009(11) -0.0028(14) -0.0314(16)
C12 0.108(2) 0.0897(18) 0.0721(15) -0.0159(13) -0.0167(13) 0.0134(15)
C13 0.1003(19) 0.099(2) 0.0723(15) -0.0047(14) -0.0177(13) -0.0012(16)
C6 0.183(3) 0.0645(15) 0.0503(12) -0.0017(11) -0.0129(15) -0.0224(18)
C17 0.130(2) 0.105(2) 0.0662(14) -0.0179(15) 0.0111(14) 0.0155(18)
C14 0.117(2) 0.0820(17) 0.0585(13) 0.0019(12) -0.0212(13) -0.0175(16)
C9 0.099(2) 0.165(3) 0.0882(18) -0.070(2) 0.0254(15) -0.038(2)
C8 0.0931(19) 0.176(3) 0.113(2) -0.087(2) 0.0281(16) -0.037(2)
O3 0.1500(18) 0.0851(13) 0.0563(10) 0.0042(9) 0.0079(10) 0.0088(12)
N2 0.0978(15) 0.1064(17) 0.0568(10) -0.0190(11) 0.0021(10) -0.0187(13)
C3 0.125(2) 0.135(3) 0.0547(13) -0.0218(15) 0.0187(13) -0.050(2)
C2A 0.102(4) 0.065(3) 0.064(2) -0.014(2) 0.002(3) -0.001(2)
C1A 0.150(4) 0.0545(19) 0.0649(19) -0.0048(15) -0.016(2) -0.004(2)
C1B 0.049(4) 0.085(7) 0.055(5) -0.016(5) 0.010(4) -0.010(4)
C2B 0.061(7) 0.090(11) 0.073(7) -0.028(8) 0.010(6) -0.003(6)

loop_
_atom_type_symbol
_atom_type_description
_atom_type_scat_dispersion_real
_atom_type_scat_dispersion_imag
_atom_type_scat_source
C C 0.0033 0.0016 'International Tables Vol C Tables 4.2.6.8 and 6.1.1.4'
H H 0.0000 0.0000 'International Tables Vol C Tables 4.2.6.8 and 6.1.1.4'
N N 0.0061 0.0033 'International Tables Vol C Tables 4.2.6.8 and 6.1.1.4'
O O 0.0106 0.0060 'International Tables Vol C Tables 4.2.6.8 and 6.1.1.4'

loop_
_geom_angle_atom_site_label_1
_geom_angle_atom_site_label_2
_geom_angle_atom_site_label_3
_geom_angle
_geom_angle_site_symmetry_1
_geom_angle_site_symmetry_3
C4 N1 C1B 127.1(3) . .
C3 N1 C4 128.8(2) . .
C3 N1 C1A 103.4(2) . .
C3 N1 C1B 96.7(4) . .
C1A N1 C4 126.7(2) . .
O1 C16 C15 124.3(2) . .
O1 C16 C11 115.82(19) . .
C15 C16 C11 119.9(3) . .
C5 C4 N1 120.1(2) . .
C9 C4 N1 120.7(2) . .
C9 C4 C5 119.1(2) . .
C16 O1 C17 118.99(19) . .
C16 C15 H15 119.9 . .
C14 C15 C16 120.1(2) . .
C14 C15 H15 119.9 . .
C16 C11 C10 121.1(2) . .
C12 C11 C16 118.2(2) . .
C12 C11 C10 120.6(2) . .
C6 C7 N3 123.9(3) . .
C6 C7 C8 118.0(2) . .
C8 C7 N3 118.0(3) . .
C10 N3 C7 119.7(2) . .
C11 C10 H10 119.2 . .
N3 C10 C11 121.6(2) . .
N3 C10 H10 119.2 . .
C4 C5 H5 119.7 . .
C4 C5 C6 120.6(3) . .
C6 C5 H5 119.7 . .
C11 C12 H12 119.2 . .
C11 C12 C13 121.7(3) . .
C13 C12 H12 119.2 . .
C12 C13 H13 120.3 . .
C14 C13 C12 119.3(3) . .
C14 C13 H13 120.3 . .
C7 C6 C5 120.7(3) . .
C7 C6 H6 119.6 . .
C5 C6 H6 119.6 . .
O1 C17 H17A 109.5 . .
O1 C17 H17B 109.5 . .
O1 C17 H17C 109.5 . .
H17A C17 H17B 109.5 . .
H17A C17 H17C 109.5 . .
H17B C17 H17C 109.5 . .
C15 C14 H14 119.6 . .
C13 C14 C15 120.7(2) . .
C13 C14 H14 119.6 . .
C4 C9 H9 119.8 . .
C4 C9 C8 120.4(3) . .
C8 C9 H9 119.8 . .
C7 C8 H8 119.4 . .
C9 C8 C7 121.1(3) . .
C9 C8 H8 119.4 . .
H3A O3 H3B 101(3) . .
C3 N2 C2A 103.6(3) . .
C3 N2 C2B 105.5(7) . .
N1 C3 H3 122.8 . .
N2 C3 N1 114.3(3) . .
N2 C3 H3 122.8 . .
N2 C2A H2A 125.0 . .
N2 C2A C1A 110.0(5) . .
C1A C2A H2A 125.0 . .
N1 C1A C2A 107.2(4) . .
N1 C1A H1A 126.4 . .
C2A C1A H1A 126.4 . .
N1 C1B H1B 127.2 . .
C2B C1B N1 105.5(9) . .
C2B C1B H1B 127.2 . .
N2 C2B H2B 124.9 . .
C1B C2B N2 110.3(13) . .
C1B C2B H2B 124.9 . .

loop_
_geom_bond_atom_site_label_1
_geom_bond_atom_site_label_2
_geom_bond_distance
_geom_bond_site_symmetry_2
N1 C4 1.428(3) .
N1 C3 1.309(3) .
N1 C1A 1.328(4) .
N1 C1B 1.518(8) .
C16 O1 1.365(3) .
C16 C15 1.392(3) .
C16 C11 1.394(3) .
C4 C5 1.369(3) .
C4 C9 1.354(4) .
O1 C17 1.431(3) .
C15 H15 0.9300 .
C15 C14 1.378(4) .
C11 C10 1.468(3) .
C11 C12 1.384(4) .
C7 N3 1.423(3) .
C7 C6 1.366(4) .
C7 C8 1.378(4) .
N3 C10 1.262(3) .
C10 H10 0.9300 .
C5 H5 0.9300 .
C5 C6 1.379(3) .
C12 H12 0.9300 .
C12 C13 1.385(3) .
C13 H13 0.9300 .
C13 C14 1.361(4) .
C6 H6 0.9300 .
C17 H17A 0.9600 .
C17 H17B 0.9600 .
C17 H17C 0.9600 .
C14 H14 0.9300 .
C9 H9 0.9300 .
C9 C8 1.377(4) .
C8 H8 0.9300 .
O3 H3A 0.89(4) .
O3 H3B 0.98(5) .
N2 C3 1.300(3) .
N2 C2A 1.303(6) .
N2 C2B 1.319(18) .
C3 H3 0.9300 .
C2A H2A 0.9300 .
C2A C1A 1.346(6) .
C1A H1A 0.9300 .
C1B H1B 0.9300 .
C1B C2B 1.297(18) .
C2B H2B 0.9300 .

loop_
_geom_torsion_atom_site_label_1
_geom_torsion_atom_site_label_2
_geom_torsion_atom_site_label_3
_geom_torsion_atom_site_label_4
_geom_torsion
_geom_torsion_site_symmetry_1
_geom_torsion_site_symmetry_2
_geom_torsion_site_symmetry_3
_geom_torsion_site_symmetry_4
N1 C4 C5 C6 -179.3(2) . . . .
N1 C4 C9 C8 179.3(3) . . . .
N1 C1B C2B N2 -12.9(13) . . . .
C16 C15 C14 C13 -0.4(4) . . . .
C16 C11 C10 N3 168.0(2) . . . .
C16 C11 C12 C13 -1.3(4) . . . .
C4 N1 C3 N2 -178.8(2) . . . .
C4 N1 C1A C2A 179.4(3) . . . .
C4 N1 C1B C2B 175.3(8) . . . .
C4 C5 C6 C7 0.1(4) . . . .
C4 C9 C8 C7 -0.1(6) . . . .
O1 C16 C15 C14 179.5(2) . . . .
O1 C16 C11 C10 0.7(3) . . . .
O1 C16 C11 C12 -178.6(2) . . . .
C15 C16 O1 C17 -2.9(3) . . . .
C15 C16 C11 C10 -178.4(2) . . . .
C15 C16 C11 C12 2.2(3) . . . .
C11 C16 O1 C17 178.0(2) . . . .
C11 C16 C15 C14 -1.4(3) . . . .
C11 C12 C13 C14 -0.5(4) . . . .
C7 N3 C10 C11 177.3(2) . . . .
N3 C7 C6 C5 -176.1(3) . . . .
N3 C7 C8 C9 176.3(3) . . . .
C10 C11 C12 C13 179.3(2) . . . .
C5 C4 C9 C8 -0.3(5) . . . .
C12 C11 C10 N3 -12.7(4) . . . .
C12 C13 C14 C15 1.4(4) . . . .
C6 C7 N3 C10 -38.9(4) . . . .
C6 C7 C8 C9 0.4(5) . . . .
C9 C4 C5 C6 0.3(4) . . . .
C8 C7 N3 C10 145.4(3) . . . .
C8 C7 C6 C5 -0.4(5) . . . .
N2 C2A C1A N1 7.4(5) . . . .
C3 N1 C4 C5 157.9(3) . . . .
C3 N1 C4 C9 -21.7(4) . . . .
C3 N1 C1A C2A -11.2(4) . . . .
C3 N1 C1B C2B 23.7(10) . . . .
C3 N2 C2A C1A -0.1(5) . . . .
C3 N2 C2B C1B -3.6(12) . . . .
C2A N2 C3 N1 -7.7(4) . . . .
C1A N1 C4 C5 -35.5(4) . . . .
C1A N1 C4 C9 145.0(4) . . . .
C1A N1 C3 N2 12.1(4) . . . .
C1B N1 C4 C5 15.2(6) . . . .
C1B N1 C4 C9 -164.4(6) . . . .
C1B N1 C3 N2 -28.0(5) . . . .
C2B N2 C3 N1 22.6(7) . . . .
